data_1535997
loop_
_publ_author_name
'Charushnikova, I.A.'
'Auwer, C.D.'
'Fedoseev, A.M.'
'Yusov, A.B.'

_publ_section_title
;
 Crystal structure of a new neodymium hexamolybdotellurate, Nd2 Te Mo6 O24
 . 19H2 O
;
_journal_name_full Kristallografiya
_journal_page_first 223
_journal_page_last 225
_journal_volume 50
_journal_year 2005
_chemical_formula_sum 'H38 Mo6 Nd2 O43 Te'
_chemical_name_systematic 'Nd2 Te Mo6 O24 (H2 O)19'
_space_group_IT_number 2
_symmetry_space_group_name_Hall '-P 1'
_symmetry_space_group_name_H-M 'P -1'
_cell_angle_alpha 95.97
_cell_angle_beta 104.48
_cell_angle_gamma 112.92
_cell_formula_units_Z 1
_cell_length_a 9.5427
_cell_length_b 10.151
_cell_length_c 10.503
_cell_volume 883.876
_citation_journal_id_ASTM KRISAJ
_cod_data_source_file Charushnikova_KRISAJ_2005_1207.cif
_cod_data_source_block H38Mo6Nd2O43Te1
_cod_original_cell_volume 883.8762
_cod_original_formula_sum 'H38 Mo6 Nd2 O43 Te1'
_cod_database_code 1535997

loop_
_symmetry_equiv_pos_as_xyz
x,y,z
-x,-y,-z

loop_
_atom_site_label
_atom_site_type_symbol
_atom_site_fract_x
_atom_site_fract_y
_atom_site_fract_z
_atom_site_occupancy
_atom_site_U_iso_or_equiv
O2 O-2 0.6997 0.2921 0.8147 1 0.0
O22 O-2 1.0092 0.5062 0.9545 0.5 0.0
O6 O-2 0.3819 0.7707 0.4587 1 0.0
H2 H+1 0.007 0.864 0.957 1 0.0
O3 O-2 0.448 0.3722 0.7768 1 0.0
Te1 Te+6 0.5 0.5 0.5 1 0.0
H15 H+1 -0.131 0.564 0.255 1 0.0
O13 O-2 -0.0035 0.881 0.8768 1 0.0
O17 O-2 0.2231 0.7501 0.9002 1 0.0
O5 O-2 0.3867 0.8295 0.7202 1 0.0
H16 H+1 -0.186 0.568 0.321 1 0.0
H1 H+1 -0.111 0.83 0.844 1 0.0
O19 O-2 -0.0768 0.907 0.5956 1 0.0
O4 O-2 0.6578 0.9835 0.6533 1 0.0
O15 O-2 0.1749 1.1492 0.7832 1 0.0
H12 H+1 0.442 1.045 1.025 1 0.0
O9 O-2 0.7337 0.6033 0.9506 1 0.0
Nd1 Nd+3 0.17085 0.90391 0.73429 1 0.0
H5 H+1 0.131 1.158 0.849 1 0.0
O1 O-2 0.3872 0.0963 0.6721 1 0.0
H4 H+1 0.194 0.818 0.458 1 0.0
O8 O-2 0.4471 0.623 0.9079 1 0.0
H13 H+1 -0.082 0.985 0.58 1 0.0
O12 O-2 0.3838 0.2952 0.4946 1 0.0
H18 H+1 -0.155 1.116 0.805 1 0.0
O18 O-2 0.3804 1.0562 0.9587 1 0.0
Mo1 Mo+6 0.53882 0.26716 0.68435 1 0.0
H11 H+1 0.408 1.134 1.013 1 0.0
O14 O-2 0.1326 0.8334 0.4879 1 0.0
O16 O-2 -0.0359 0.6415 0.6452 1 0.0
H19 H+1 1.079 0.477 1.001 1 0.0
H6 H+1 0.265 1.224 0.805 1 0.0
H14 H+1 -0.179 0.855 0.549 1 0.0
O7 O-2 0.6625 0.7718 0.7826 1 0.0
H3 H+1 0.053 0.774 0.424 1 0.0
H10 H+1 0.194 0.678 0.931 1 0.0
Mo2 Mo+6 0.52054 0.81096 0.64182 1 0.0
O10 O-2 0.3483 0.497 0.3376 1 0.0
H7 H+1 -0.136 0.618 0.614 1 0.0
H8 H+1 0.017 0.586 0.654 1 0.0
O11 O-2 0.4041 0.566 0.6177 1 0.0
Mo3 Mo+6 0.56725 0.58187 0.82836 1 0.0
O20 O-2 -0.1078 0.5591 0.3338 1 0.0
H9 H+1 0.304 0.733 0.895 1 0.0
H17 H+1 -0.098 1.239 0.849 1 0.0
O21 O-2 -0.0656 1.1773 0.8692 1 0.0
